data_7251812
loop_
_publ_author_name
'Saha, Agantuk'
Sunanda,
'Choudhury, Angshuman Roy'

_publ_section_title
;
 Synthesis and structural characterization of novel salts of ticlopidine
 with enhanced solubility and dissolution rate
;
_journal_issue 19
_journal_name_full CrystEngComm
_journal_page_first 3046
_journal_page_last 3055
_journal_paper_doi 10.1039/D6CE00015K
_journal_volume 28
_journal_year 2026
_chemical_formula_moiety 'C14 H15 Cl N S, C8 H7 O3'
_chemical_formula_sum 'C22 H22 Cl N O3 S'
_chemical_formula_weight 415.91
_chemical_name_systematic TPD-64
_space_group_crystal_system monoclinic
_space_group_IT_number 14
_space_group_name_Hall '-P 2ybc'
_space_group_name_H-M_alt 'P 1 21/c 1'
_atom_sites_solution_hydrogens geom
_audit_creation_date 2025-06-05
_audit_creation_method
;
Olex2 1.3
(compiled 2020.11.12 svn.r5f609507 for OlexSys, GUI svn.r6408)
;
_audit_update_record
;
2025-12-26 deposited with the CCDC.	2026-03-17 downloaded from the CCDC.
;
_cell_angle_alpha 90
_cell_angle_beta 104.138(9)
_cell_angle_gamma 90
_cell_formula_units_Z 4
_cell_length_a 12.2940(10)
_cell_length_b 17.3974(14)
_cell_length_c 10.2345(10)
_cell_measurement_reflns_used 2931
_cell_measurement_temperature 298(1)
_cell_measurement_theta_max 30.8310
_cell_measurement_theta_min 2.8670
_cell_volume 2122.7(3)
_computing_cell_refinement 'CrysAlisPro 1.171.39.35c (Rigaku OD, 2017)'
_computing_data_collection 'CrysAlisPro 1.171.39.35c (Rigaku OD, 2017)'
_computing_data_reduction 'CrysAlisPro 1.171.39.35c (Rigaku OD, 2017)'
_computing_molecular_graphics 'Olex2 1.3 (Dolomanov et al., 2009)'
_computing_publication_material 'Olex2 1.3 (Dolomanov et al., 2009)'
_computing_structure_refinement 'SHELXL 2018/3 (Sheldrick, 2015)'
_computing_structure_solution 'SHELXT 2018/2 (Sheldrick, 2018)'
_diffrn_ambient_temperature 298(2)
_diffrn_measured_fraction_theta_full 0.999
_diffrn_measured_fraction_theta_max 0.898
_diffrn_measurement_details
;
List of Runs (angles in degrees, time in seconds):

  # Type    Start    End  Width  t~exp~   \w     \q     \k     \f   Frames
#--------------------------------------------------------------------------
  1  \w    -69.00 118.20   0.30   60.00    --   29.89  54.00-180.00  624
  2  \w    -13.00 113.00   0.30   60.00    --   29.89  54.00-180.00  420
  3  \w      5.00  55.10   0.30   60.00    --   29.89  54.00  90.00  167
;
_diffrn_measurement_device 'two-circle diffractometer'
_diffrn_measurement_device_type 'XtaLAB Mini (ROW)'
_diffrn_measurement_method '\w scans'
_diffrn_radiation_type MoK\a
_diffrn_radiation_wavelength 0.71073
_diffrn_reflns_av_R_equivalents 0.0474
_diffrn_reflns_av_unetI/netI 0.0681
_diffrn_reflns_Laue_measured_fraction_full 0.999
_diffrn_reflns_Laue_measured_fraction_max 0.898
_diffrn_reflns_limit_h_max 16
_diffrn_reflns_limit_h_min -18
_diffrn_reflns_limit_k_max 23
_diffrn_reflns_limit_k_min -24
_diffrn_reflns_limit_l_max 14
_diffrn_reflns_limit_l_min -7
_diffrn_reflns_number 19380
_diffrn_reflns_point_group_measured_fraction_full 0.999
_diffrn_reflns_point_group_measured_fraction_max 0.898
_diffrn_reflns_theta_full 25.242
_diffrn_reflns_theta_max 32.826
_diffrn_reflns_theta_min 2.899
_exptl_absorpt_coefficient_mu 0.300
_exptl_absorpt_correction_T_max 1.00000
_exptl_absorpt_correction_T_min 0.96306
_exptl_absorpt_correction_type multi-scan
_exptl_absorpt_process_details
;
CrysAlisPro 1.171.39.35c (Rigaku Oxford Diffraction, 2017)
Empirical absorption correction using spherical harmonics,
 implemented in SCALE3 ABSPACK scaling algorithm.
;
_exptl_crystal_colour 'clear whiteish colourless'
_exptl_crystal_colour_lustre clear
_exptl_crystal_colour_modifier whiteish
_exptl_crystal_colour_primary colourless
_exptl_crystal_density_diffrn 1.301
_exptl_crystal_description plate
_exptl_crystal_F_000 872
_exptl_crystal_size_max 0.02
_exptl_crystal_size_mid 0.01
_exptl_crystal_size_min 0.01
_refine_diff_density_max 0.336
_refine_diff_density_min -0.280
_refine_diff_density_rms 0.044
_refine_ls_extinction_method none
_refine_ls_goodness_of_fit_ref 0.998
_refine_ls_hydrogen_treatment constr
_refine_ls_matrix_type full
_refine_ls_number_parameters 254
_refine_ls_number_reflns 7092
_refine_ls_number_restraints 0
_refine_ls_restrained_S_all 0.998
_refine_ls_R_factor_all 0.1485
_refine_ls_R_factor_gt 0.0593
_refine_ls_shift/su_max 0.000
_refine_ls_shift/su_mean 0.000
_refine_ls_structure_factor_coef Fsqd
_refine_ls_weighting_details 'w=1/[\s^2^(Fo^2^)+(0.0754P)^2^] where P=(Fo^2^+2Fc^2^)/3'
_refine_ls_weighting_scheme calc
_refine_ls_wR_factor_gt 0.1444
_refine_ls_wR_factor_ref 0.1983
_reflns_Friedel_coverage 0.000
_reflns_number_gt 3073
_reflns_number_total 7092
_reflns_threshold_expression 'I > 2\s(I)'
_cod_data_source_file d6ce00015k2.cif
_cod_data_source_block tpd-64-rt
_cod_depositor_comments 'Adding full bibliography for 7251811--7251812.cif.'
_cod_database_code 7251812
_shelx_shelxl_version_number 2018/3
_shelx_space_group_comment
;
The symmetry employed for this shelxl refinement is uniquely defined
by the following loop, which should always be used as a source of
symmetry information in preference to the above space-group names.
They are only intended as comments.
;
_shelx_estimated_absorpt_t_max 0.997
_shelx_estimated_absorpt_t_min 0.994
_olex2_refinement_description
;
1. Fixed Uiso
 At 1.2 times of:
  All C(H) groups, All C(H,H) groups, All N(H) groups
 At 1.5 times of:
  All O(H) groups
2.a Ternary CH refined with riding coordinates:
 N1(H1), C16(H16)
2.b Secondary CH2 refined with riding coordinates:
 C8(H8A,H8B), C5(H5A,H5B), C1(H1A,H1B), C2(H2A,H2B)
2.c Aromatic/amide H refined with riding coordinates:
 C10(H10), C6(H6), C13(H13), C18(H18), C22(H22), C11(H11), C12(H12), C7(H7),
 C19(H19), C21(H21), C20(H20)
2.d Idealised tetrahedral OH refined as rotating group:
 O3(H3)
;
_olex2_submission_special_instructions 'No special instructions were received'
_oxdiff_exptl_absorpt_empirical_details
;
Empirical correction (ABSPACK) includes:
- Absorption correction using spherical harmonics
- Frame scaling
;

loop_
_space_group_symop_operation_xyz
'x, y, z'
'-x, y+1/2, -z+1/2'
'-x, -y, -z'
'x, -y-1/2, z-1/2'

loop_
_atom_site_label
_atom_site_type_symbol
_atom_site_fract_x
_atom_site_fract_y
_atom_site_fract_z
_atom_site_U_iso_or_equiv
_atom_site_adp_type
_atom_site_occupancy
_atom_site_site_symmetry_order
_atom_site_calc_flag
_atom_site_refinement_flags_posn
_atom_site_refinement_flags_adp
_atom_site_refinement_flags_occupancy
_atom_site_disorder_assembly
_atom_site_disorder_group
Cl1 Cl 0.68529(6) 0.08574(4) 0.60385(7) 0.0750(2) Uani 1 1 d . . . . .
S1 S 0.11598(6) 0.18894(6) 0.22103(9) 0.0906(3) Uani 1 1 d . . . . .
O1 O 0.45071(13) 0.34924(8) 0.25353(15) 0.0546(4) Uani 1 1 d . . . . .
O3 O 0.45569(16) 0.55297(8) 0.29622(17) 0.0648(5) Uani 1 1 d . . . . .
H3 H 0.471580 0.548461 0.378457 0.097 Uiso 1 1 calc R U . . .
O2 O 0.52241(16) 0.42290(10) 0.43014(17) 0.0746(5) Uani 1 1 d . . . . .
N1 N 0.46637(15) 0.24649(10) 0.45478(18) 0.0487(4) Uani 1 1 d . . . . .
H1 H 0.469923 0.280293 0.379331 0.058 Uiso 1 1 calc R U . . .
C9 C 0.67519(18) 0.23114(13) 0.4986(2) 0.0523(5) Uani 1 1 d . . . . .
C15 C 0.46730(18) 0.41299(13) 0.3125(2) 0.0487(5) Uani 1 1 d . . . . .
C16 C 0.40876(19) 0.48331(12) 0.2361(2) 0.0529(5) Uani 1 1 d . . . . .
H16 H 0.419614 0.481546 0.144466 0.063 Uiso 1 1 calc R U . . .
C8 C 0.57859(19) 0.25066(14) 0.5576(2) 0.0533(5) Uani 1 1 d . . . . .
H8A H 0.588997 0.302175 0.594865 0.064 Uiso 1 1 calc R U . . .
H8B H 0.577833 0.215408 0.630839 0.064 Uiso 1 1 calc R U . . .
C4 C 0.32309(19) 0.15999(14) 0.3188(2) 0.0552(6) Uani 1 1 d . . . . .
C5 C 0.44162(18) 0.16678(12) 0.4009(2) 0.0532(5) Uani 1 1 d . . . . .
H5A H 0.453818 0.130688 0.475270 0.064 Uiso 1 1 calc R U . . .
H5B H 0.492581 0.153651 0.345378 0.064 Uiso 1 1 calc R U . . .
C17 C 0.28421(19) 0.47731(13) 0.2263(2) 0.0550(6) Uani 1 1 d . . . . .
C14 C 0.72805(19) 0.15915(14) 0.5118(2) 0.0561(6) Uani 1 1 d . . . . .
C1 C 0.3755(2) 0.27587(15) 0.5169(2) 0.0586(6) Uani 1 1 d . . . . .
H1A H 0.397120 0.325534 0.558110 0.070 Uiso 1 1 calc R U . . .
H1B H 0.365999 0.240722 0.586830 0.070 Uiso 1 1 calc R U . . .
C10 C 0.7179(2) 0.28769(15) 0.4275(3) 0.0630(6) Uani 1 1 d . . . . .
H10 H 0.685597 0.336355 0.417733 0.076 Uiso 1 1 calc R U . . .
C6 C 0.2813(2) 0.09832(16) 0.2300(3) 0.0684(7) Uani 1 1 d . . . . .
H6 H 0.324693 0.057182 0.214103 0.082 Uiso 1 1 calc R U . . .
C3 C 0.2443(2) 0.21321(15) 0.3261(3) 0.0619(6) Uani 1 1 d . . . . .
C2 C 0.2642(2) 0.28365(15) 0.4105(3) 0.0672(7) Uani 1 1 d . . . . .
H2A H 0.203362 0.290806 0.454363 0.081 Uiso 1 1 calc R U . . .
H2B H 0.266880 0.328167 0.354333 0.081 Uiso 1 1 calc R U . . .
C13 C 0.8161(2) 0.14371(18) 0.4543(3) 0.0724(7) Uani 1 1 d . . . . .
H13 H 0.848587 0.095105 0.462578 0.087 Uiso 1 1 calc R U . . .
C18 C 0.2378(2) 0.51157(16) 0.3220(3) 0.0724(7) Uani 1 1 d . . . . .
H18 H 0.282962 0.539894 0.391605 0.087 Uiso 1 1 calc R U . . .
C22 C 0.2162(2) 0.43410(16) 0.1252(3) 0.0722(7) Uani 1 1 d . . . . .
H22 H 0.246913 0.410024 0.061434 0.087 Uiso 1 1 calc R U . . .
C11 C 0.8072(2) 0.2724(2) 0.3717(3) 0.0815(9) Uani 1 1 d . . . . .
H11 H 0.834809 0.310685 0.325238 0.098 Uiso 1 1 calc R U . . .
C12 C 0.8555(2) 0.2002(2) 0.3849(3) 0.0836(9) Uani 1 1 d . . . . .
H12 H 0.915151 0.189994 0.346479 0.100 Uiso 1 1 calc R U . . .
C7 C 0.1708(2) 0.10661(19) 0.1711(3) 0.0893(9) Uani 1 1 d . . . . .
H7 H 0.129230 0.071529 0.110388 0.107 Uiso 1 1 calc R U . . .
C19 C 0.1247(3) 0.5038(2) 0.3146(4) 0.1000(11) Uani 1 1 d . . . . .
H19 H 0.093584 0.527790 0.378202 0.120 Uiso 1 1 calc R U . . .
C21 C 0.1032(3) 0.4263(2) 0.1180(4) 0.0997(11) Uani 1 1 d . . . . .
H21 H 0.057821 0.397825 0.048797 0.120 Uiso 1 1 calc R U . . .
C20 C 0.0579(3) 0.4607(2) 0.2132(5) 0.1110(12) Uani 1 1 d . . . . .
H20 H -0.018044 0.454840 0.209249 0.133 Uiso 1 1 calc R U . . .

loop_
_atom_site_aniso_label
_atom_site_aniso_U_11
_atom_site_aniso_U_22
_atom_site_aniso_U_33
_atom_site_aniso_U_23
_atom_site_aniso_U_13
_atom_site_aniso_U_12
Cl1 0.0879(5) 0.0580(4) 0.0751(5) 0.0079(3) 0.0121(4) 0.0091(3)
S1 0.0521(4) 0.1343(8) 0.0877(6) 0.0006(5) 0.0215(4) -0.0070(4)
O1 0.0676(9) 0.0500(9) 0.0456(8) -0.0027(7) 0.0130(7) 0.0035(7)
O3 0.0829(11) 0.0494(9) 0.0600(10) 0.0055(8) 0.0137(9) -0.0114(8)
O2 0.0895(12) 0.0662(11) 0.0533(10) -0.0103(8) -0.0108(9) 0.0206(9)
N1 0.0577(10) 0.0503(10) 0.0426(9) 0.0037(8) 0.0206(8) 0.0068(8)
C9 0.0510(11) 0.0612(14) 0.0414(11) -0.0030(10) 0.0047(9) 0.0036(10)
C15 0.0501(11) 0.0516(13) 0.0455(12) 0.0007(10) 0.0137(10) 0.0018(10)
C16 0.0647(13) 0.0489(13) 0.0457(12) -0.0003(9) 0.0147(10) -0.0010(10)
C8 0.0644(13) 0.0545(13) 0.0409(11) -0.0006(10) 0.0126(10) 0.0054(11)
C4 0.0571(13) 0.0616(15) 0.0506(13) 0.0080(11) 0.0207(10) -0.0059(11)
C5 0.0603(13) 0.0499(13) 0.0522(13) 0.0027(10) 0.0188(10) 0.0032(10)
C17 0.0593(13) 0.0530(13) 0.0496(13) 0.0072(10) 0.0075(10) 0.0064(10)
C14 0.0568(13) 0.0608(14) 0.0459(12) -0.0035(10) 0.0034(10) 0.0071(11)
C1 0.0670(14) 0.0677(15) 0.0499(13) 0.0018(11) 0.0314(12) 0.0094(12)
C10 0.0563(13) 0.0717(16) 0.0607(14) 0.0128(13) 0.0134(11) 0.0062(12)
C6 0.0700(16) 0.0700(17) 0.0695(17) 0.0003(13) 0.0252(14) -0.0153(13)
C3 0.0534(13) 0.0815(18) 0.0567(14) 0.0111(13) 0.0248(11) -0.0011(12)
C2 0.0594(14) 0.0802(18) 0.0692(16) 0.0069(14) 0.0294(13) 0.0130(13)
C13 0.0558(14) 0.0820(19) 0.0760(17) -0.0124(15) 0.0092(13) 0.0143(13)
C18 0.0654(15) 0.0823(19) 0.0680(17) -0.0001(14) 0.0134(14) 0.0104(14)
C22 0.0651(15) 0.0737(17) 0.0710(17) -0.0035(14) 0.0035(13) 0.0060(13)
C11 0.0612(16) 0.109(2) 0.0755(19) 0.0215(17) 0.0194(14) -0.0008(16)
C12 0.0542(15) 0.115(3) 0.085(2) -0.0042(18) 0.0231(15) 0.0087(16)
C7 0.0783(19) 0.108(2) 0.085(2) -0.0112(18) 0.0250(17) -0.0298(18)
C19 0.0728(19) 0.133(3) 0.100(3) 0.007(2) 0.0329(19) 0.022(2)
C21 0.0673(19) 0.114(3) 0.104(3) -0.012(2) -0.0042(18) -0.0060(18)
C20 0.0559(17) 0.144(3) 0.126(3) 0.011(3) 0.009(2) -0.003(2)

loop_
_atom_type_symbol
_atom_type_description
_atom_type_scat_dispersion_real
_atom_type_scat_dispersion_imag
_atom_type_scat_source
C C 0.0033 0.0016 'International Tables Vol C Tables 4.2.6.8 and 6.1.1.4'
H H 0.0000 0.0000 'International Tables Vol C Tables 4.2.6.8 and 6.1.1.4'
Cl Cl 0.1484 0.1585 'International Tables Vol C Tables 4.2.6.8 and 6.1.1.4'
N N 0.0061 0.0033 'International Tables Vol C Tables 4.2.6.8 and 6.1.1.4'
O O 0.0106 0.0060 'International Tables Vol C Tables 4.2.6.8 and 6.1.1.4'
S S 0.1246 0.1234 'International Tables Vol C Tables 4.2.6.8 and 6.1.1.4'

loop_
_geom_angle_atom_site_label_1
_geom_angle_atom_site_label_2
_geom_angle_atom_site_label_3
_geom_angle
_geom_angle_site_symmetry_1
_geom_angle_site_symmetry_3
_geom_angle_publ_flag
C7 S1 C3 91.37(14) . . ?
C16 O3 H3 109.5 . . ?
C8 N1 H1 108.0 . . ?
C5 N1 H1 108.0 . . ?
C5 N1 C8 111.62(17) . . ?
C5 N1 C1 111.45(17) . . ?
C1 N1 H1 108.0 . . ?
C1 N1 C8 109.51(16) . . ?
C14 C9 C8 123.9(2) . . ?
C10 C9 C8 119.0(2) . . ?
C10 C9 C14 117.0(2) . . ?
O1 C15 C16 117.35(19) . . ?
O2 C15 O1 125.1(2) . . ?
O2 C15 C16 117.4(2) . . ?
O3 C16 C15 111.77(19) . . ?
O3 C16 H16 107.8 . . ?
O3 C16 C17 112.72(19) . . ?
C15 C16 H16 107.8 . . ?
C17 C16 C15 108.70(18) . . ?
C17 C16 H16 107.8 . . ?
N1 C8 H8A 109.1 . . ?
N1 C8 H8B 109.1 . . ?
C9 C8 N1 112.64(16) . . ?
C9 C8 H8A 109.1 . . ?
C9 C8 H8B 109.1 . . ?
H8A C8 H8B 107.8 . . ?
C6 C4 C5 124.7(2) . . ?
C3 C4 C5 121.7(2) . . ?
C3 C4 C6 113.6(2) . . ?
N1 C5 C4 111.24(18) . . ?
N1 C5 H5A 109.4 . . ?
N1 C5 H5B 109.4 . . ?
C4 C5 H5A 109.4 . . ?
C4 C5 H5B 109.4 . . ?
H5A C5 H5B 108.0 . . ?
C18 C17 C16 120.6(2) . . ?
C22 C17 C16 120.3(2) . . ?
C22 C17 C18 119.0(2) . . ?
C9 C14 Cl1 120.87(18) . . ?
C13 C14 Cl1 117.4(2) . . ?
C13 C14 C9 121.7(2) . . ?
N1 C1 H1A 109.5 . . ?
N1 C1 H1B 109.5 . . ?
N1 C1 C2 110.89(18) . . ?
H1A C1 H1B 108.0 . . ?
C2 C1 H1A 109.5 . . ?
C2 C1 H1B 109.5 . . ?
C9 C10 H10 119.5 . . ?
C11 C10 C9 121.0(2) . . ?
C11 C10 H10 119.5 . . ?
C4 C6 H6 124.1 . . ?
C7 C6 C4 111.8(3) . . ?
C7 C6 H6 124.1 . . ?
C4 C3 S1 110.8(2) . . ?
C4 C3 C2 125.3(2) . . ?
C2 C3 S1 123.98(19) . . ?
C1 C2 H2A 109.8 . . ?
C1 C2 H2B 109.8 . . ?
C3 C2 C1 109.4(2) . . ?
C3 C2 H2A 109.8 . . ?
C3 C2 H2B 109.8 . . ?
H2A C2 H2B 108.2 . . ?
C14 C13 H13 120.1 . . ?
C12 C13 C14 119.7(3) . . ?
C12 C13 H13 120.1 . . ?
C17 C18 H18 119.9 . . ?
C19 C18 C17 120.2(3) . . ?
C19 C18 H18 119.9 . . ?
C17 C22 H22 119.6 . . ?
C21 C22 C17 120.7(3) . . ?
C21 C22 H22 119.6 . . ?
C10 C11 H11 120.0 . . ?
C12 C11 C10 120.1(3) . . ?
C12 C11 H11 120.0 . . ?
C13 C12 C11 120.4(3) . . ?
C13 C12 H12 119.8 . . ?
C11 C12 H12 119.8 . . ?
S1 C7 H7 123.8 . . ?
C6 C7 S1 112.5(2) . . ?
C6 C7 H7 123.8 . . ?
C18 C19 H19 120.0 . . ?
C20 C19 C18 120.1(3) . . ?
C20 C19 H19 120.0 . . ?
C22 C21 H21 120.1 . . ?
C20 C21 C22 119.8(3) . . ?
C20 C21 H21 120.1 . . ?
C19 C20 H20 119.9 . . ?
C21 C20 C19 120.1(3) . . ?
C21 C20 H20 119.9 . . ?

loop_
_geom_bond_atom_site_label_1
_geom_bond_atom_site_label_2
_geom_bond_distance
_geom_bond_site_symmetry_2
_geom_bond_publ_flag
Cl1 C14 1.742(2) . ?
S1 C3 1.730(3) . ?
S1 C7 1.713(3) . ?
O1 C15 1.255(2) . ?
O3 H3 0.8200 . ?
O3 C16 1.416(3) . ?
O2 C15 1.241(3) . ?
N1 H1 0.9800 . ?
N1 C8 1.519(3) . ?
N1 C5 1.496(3) . ?
N1 C1 1.504(3) . ?
C9 C8 1.497(3) . ?
C9 C14 1.402(3) . ?
C9 C10 1.399(3) . ?
C15 C16 1.533(3) . ?
C16 H16 0.9800 . ?
C16 C17 1.513(3) . ?
C8 H8A 0.9700 . ?
C8 H8B 0.9700 . ?
C4 C5 1.498(3) . ?
C4 C6 1.419(3) . ?
C4 C3 1.355(3) . ?
C5 H5A 0.9700 . ?
C5 H5B 0.9700 . ?
C17 C18 1.384(3) . ?
C17 C22 1.383(3) . ?
C14 C13 1.379(3) . ?
C1 H1A 0.9700 . ?
C1 H1B 0.9700 . ?
C1 C2 1.531(3) . ?
C10 H10 0.9300 . ?
C10 C11 1.382(4) . ?
C6 H6 0.9300 . ?
C6 C7 1.353(4) . ?
C3 C2 1.485(3) . ?
C2 H2A 0.9700 . ?
C2 H2B 0.9700 . ?
C13 H13 0.9300 . ?
C13 C12 1.369(4) . ?
C18 H18 0.9300 . ?
C18 C19 1.380(4) . ?
C22 H22 0.9300 . ?
C22 C21 1.380(4) . ?
C11 H11 0.9300 . ?
C11 C12 1.381(4) . ?
C12 H12 0.9300 . ?
C7 H7 0.9300 . ?
C19 H19 0.9300 . ?
C19 C20 1.379(5) . ?
C21 H21 0.9300 . ?
C21 C20 1.371(5) . ?
C20 H20 0.9300 . ?

loop_
_geom_torsion_atom_site_label_1
_geom_torsion_atom_site_label_2
_geom_torsion_atom_site_label_3
_geom_torsion_atom_site_label_4
_geom_torsion
_geom_torsion_site_symmetry_1
_geom_torsion_site_symmetry_2
_geom_torsion_site_symmetry_3
_geom_torsion_site_symmetry_4
_geom_torsion_publ_flag
Cl1 C14 C13 C12 -177.7(2) . . . . ?
S1 C3 C2 C1 164.71(17) . . . . ?
O1 C15 C16 O3 -164.64(19) . . . . ?
O1 C15 C16 C17 70.3(2) . . . . ?
O3 C16 C17 C18 -31.4(3) . . . . ?
O3 C16 C17 C22 152.0(2) . . . . ?
O2 C15 C16 O3 19.1(3) . . . . ?
O2 C15 C16 C17 -105.9(2) . . . . ?
N1 C1 C2 C3 46.1(3) . . . . ?
C9 C14 C13 C12 1.6(4) . . . . ?
C9 C10 C11 C12 0.3(4) . . . . ?
C15 C16 C17 C18 93.0(3) . . . . ?
C15 C16 C17 C22 -83.6(3) . . . . ?
C16 C17 C18 C19 -178.0(3) . . . . ?
C16 C17 C22 C21 177.9(3) . . . . ?
C8 N1 C5 C4 169.93(17) . . . . ?
C8 N1 C1 C2 171.66(19) . . . . ?
C8 C9 C14 Cl1 -1.3(3) . . . . ?
C8 C9 C14 C13 179.3(2) . . . . ?
C8 C9 C10 C11 179.7(2) . . . . ?
C4 C6 C7 S1 0.4(3) . . . . ?
C4 C3 C2 C1 -16.3(3) . . . . ?
C5 N1 C8 C9 62.9(2) . . . . ?
C5 N1 C1 C2 -64.3(2) . . . . ?
C5 C4 C6 C7 178.8(2) . . . . ?
C5 C4 C3 S1 -179.42(17) . . . . ?
C5 C4 C3 C2 1.5(4) . . . . ?
C17 C18 C19 C20 1.3(5) . . . . ?
C17 C22 C21 C20 -1.1(5) . . . . ?
C14 C9 C8 N1 -99.8(2) . . . . ?
C14 C9 C10 C11 0.9(4) . . . . ?
C14 C13 C12 C11 -0.3(4) . . . . ?
C1 N1 C8 C9 -173.22(19) . . . . ?
C1 N1 C5 C4 47.1(2) . . . . ?
C10 C9 C8 N1 81.4(3) . . . . ?
C10 C9 C14 Cl1 177.48(17) . . . . ?
C10 C9 C14 C13 -1.9(3) . . . . ?
C10 C11 C12 C13 -0.6(5) . . . . ?
C6 C4 C5 N1 165.0(2) . . . . ?
C6 C4 C3 S1 -0.8(3) . . . . ?
C6 C4 C3 C2 -179.9(2) . . . . ?
C3 S1 C7 C6 -0.7(2) . . . . ?
C3 C4 C5 N1 -16.5(3) . . . . ?
C3 C4 C6 C7 0.3(3) . . . . ?
C18 C17 C22 C21 1.3(4) . . . . ?
C18 C19 C20 C21 -1.1(6) . . . . ?
C22 C17 C18 C19 -1.3(4) . . . . ?
C22 C21 C20 C19 1.0(6) . . . . ?
C7 S1 C3 C4 0.85(19) . . . . ?
C7 S1 C3 C2 180.0(2) . . . . ?
